data_7123229
loop_
_publ_author_name
'Peng, Zhiyong'
'Guo, Xuwen'
'Xu, Weitao'
'Li, Jian'
'Deng, Pengchi'
'Xiao, Xin'
'Feng, Wen'
'Yuan, Lihua'

_publ_section_title
;
 Strong positive allosteric cooperativity in ternary complexes based on
 hydrogen-bonded aromatic amide macrocycles
;
_journal_name_full 'Chemical Communications'
_journal_paper_doi 10.1039/C9CC00925F
_journal_year 2019
_chemical_formula_sum 'C136 H188 Cl12 N8 O28'
_chemical_formula_weight 2808.33
_space_group_crystal_system tetragonal
_space_group_IT_number 88
_space_group_name_Hall '-I 4ad'
_space_group_name_H-M_alt 'I 41/a'
_symmetry_space_group_name_Hall '-I 4ad'
_symmetry_space_group_name_H-M 'I 41/a :2'
_atom_sites_solution_hydrogens mixed
_audit_creation_method SHELXL-2014/7
_audit_update_record
;
2018-06-19 deposited with the CCDC.    2019-03-27 downloaded from the CCDC.
;
_cell_angle_alpha 90
_cell_angle_beta 90
_cell_angle_gamma 90
_cell_formula_units_Z 4
_cell_length_a 27.2239(4)
_cell_length_b 27.2239(4)
_cell_length_c 20.9401(13)
_cell_measurement_reflns_used 3103
_cell_measurement_temperature 150(2)
_cell_measurement_theta_max 68.2610
_cell_measurement_theta_min 4.1670
_cell_volume 15519.6(10)
_computing_structure_refinement 'SHELXL-2014/7 (Sheldrick, 2014)'
_diffrn_ambient_temperature 150(2)
_diffrn_measured_fraction_theta_full 0.990
_diffrn_measured_fraction_theta_max 0.990
_diffrn_measurement_device_type bruker-CCD
_diffrn_radiation_type CuK\a
_diffrn_radiation_wavelength 1.54184
_diffrn_reflns_av_R_equivalents 0.0322
_diffrn_reflns_av_unetI/netI 0.0443
_diffrn_reflns_Laue_measured_fraction_full 0.990
_diffrn_reflns_Laue_measured_fraction_max 0.990
_diffrn_reflns_limit_h_max 32
_diffrn_reflns_limit_h_min -17
_diffrn_reflns_limit_k_max 23
_diffrn_reflns_limit_k_min -28
_diffrn_reflns_limit_l_max 8
_diffrn_reflns_limit_l_min -24
_diffrn_reflns_number 12297
_diffrn_reflns_point_group_measured_fraction_full 0.990
_diffrn_reflns_point_group_measured_fraction_max 0.990
_diffrn_reflns_theta_full 65.967
_diffrn_reflns_theta_max 65.967
_diffrn_reflns_theta_min 4.200
_exptl_absorpt_coefficient_mu 2.503
_exptl_crystal_colour yellow
_exptl_crystal_density_diffrn 1.202
_exptl_crystal_description block
_exptl_crystal_F_000 5952
_exptl_crystal_size_max 0.180
_exptl_crystal_size_mid 0.170
_exptl_crystal_size_min 0.160
_refine_diff_density_max 0.823
_refine_diff_density_min -0.521
_refine_diff_density_rms 0.094
_refine_ls_extinction_coef 0.000047(14)
_refine_ls_extinction_expression Fc^*^=kFc[1+0.001xFc^2^\l^3^/sin(2\q)]^-1/4^
_refine_ls_extinction_method 'SHELXL-2014/7 (Sheldrick 2014'
_refine_ls_goodness_of_fit_ref 1.027
_refine_ls_hydrogen_treatment constr
_refine_ls_matrix_type full
_refine_ls_number_parameters 471
_refine_ls_number_reflns 6696
_refine_ls_number_restraints 281
_refine_ls_restrained_S_all 1.054
_refine_ls_R_factor_all 0.2018
_refine_ls_R_factor_gt 0.1642
_refine_ls_shift/su_max 0.000
_refine_ls_shift/su_mean 0.000
_refine_ls_structure_factor_coef Fsqd
_refine_ls_weighting_details 'w=1/[\s^2^(Fo^2^)+(0.0212P)^2^+203.4320P] where P=(Fo^2^+2Fc^2^)/3'
_refine_ls_weighting_scheme calc
_refine_ls_wR_factor_gt 0.3189
_refine_ls_wR_factor_ref 0.3339
_reflns_Friedel_coverage 0.000
_reflns_number_gt 3959
_reflns_number_total 6696
_reflns_threshold_expression 'I > 2\s(I)'
_cod_data_source_file c9cc00925f2.cif
_cod_data_source_block 111
_cod_original_cell_volume 15519.6(11)
_cod_database_code 7123229
_shelx_shelxl_version_number 2014/7
_shelx_space_group_comment
;
The symmetry employed for this shelxl refinement is uniquely defined
by the following loop, which should always be used as a source of
symmetry information in preference to the above space-group names.
They are only intended as comments.
;
_shelx_estimated_absorpt_t_min 0.661
_shelx_estimated_absorpt_t_max 0.690

loop_
_space_group_symop_operation_xyz
'x, y, z'
'-x+1/2, -y, z+1/2'
'-y+3/4, x+1/4, z+1/4'
'y+3/4, -x+3/4, z+3/4'
'x+1/2, y+1/2, z+1/2'
'-x+1, -y+1/2, z+1'
'-y+5/4, x+3/4, z+3/4'
'y+5/4, -x+5/4, z+5/4'
'-x, -y, -z'
'x-1/2, y, -z-1/2'
'y-3/4, -x-1/4, -z-1/4'
'-y-3/4, x-3/4, -z-3/4'
'-x+1/2, -y+1/2, -z+1/2'
'x, y+1/2, -z'
'y-1/4, -x+1/4, -z+1/4'
'-y-1/4, x-1/4, -z-1/4'

loop_
_atom_site_label
_atom_site_type_symbol
_atom_site_fract_x
_atom_site_fract_y
_atom_site_fract_z
_atom_site_U_iso_or_equiv
_atom_site_adp_type
_atom_site_occupancy
_atom_site_site_symmetry_order
_atom_site_calc_flag
_atom_site_refinement_flags_posn
_atom_site_refinement_flags_adp
_atom_site_refinement_flags_occupancy
_atom_site_disorder_assembly
_atom_site_disorder_group
O1 O 0.96144(16) 0.58427(17) 0.5257(3) 0.0864(19) Uani 1 1 d . . . . .
O2 O 0.79604(15) 0.53287(17) 0.5703(3) 0.0810(18) Uani 1 1 d . . . . .
O3 O 0.85311(16) 0.40456(17) 0.6484(3) 0.0867(19) Uani 1 1 d . . . . .
O4 O 0.70518(17) 0.48625(16) 0.6786(3) 0.0846(18) Uani 1 1 d . . . . .
O5 O 0.64306(16) 0.32474(16) 0.7322(3) 0.0807(18) Uani 1 1 d . . . . .
O6 O 0.78591(18) 0.26370(16) 0.6245(3) 0.0848(19) Uani 1 1 d . . . . .
O7 O 0.7819(4) 0.8050(3) 0.4922(5) 0.154(3) Uani 1 1 d D . . . .
N1 N 0.78406(18) 0.4476(2) 0.6285(4) 0.076(2) Uani 1 1 d . . . . .
H1 H 0.7730 0.4739 0.6108 0.092 Uiso 1 1 calc R U . . .
N2 N 0.71901(19) 0.28345(18) 0.6831(3) 0.0712(19) Uani 1 1 d . . . . .
H2 H 0.6964 0.2704 0.7063 0.085 Uiso 1 1 calc R U . . .
C1 C 0.7502(3) 0.2513(2) 0.6556(4) 0.069(2) Uani 1 1 d . . . . .
C2 C 0.6005(3) 0.3454(3) 0.7631(5) 0.091(3) Uani 1 1 d . . . . .
H2A H 0.5786 0.3573 0.7306 0.136 Uiso 1 1 d R U . . .
H2B H 0.6100 0.3720 0.7904 0.136 Uiso 1 1 d R U . . .
H2C H 0.5841 0.3206 0.7879 0.136 Uiso 1 1 d R U . . .
C3 C 0.6767(2) 0.3573(3) 0.7067(4) 0.073(2) Uani 1 1 d . . . . .
C4 C 0.7177(2) 0.3348(2) 0.6796(4) 0.070(2) Uani 1 1 d . . . . .
C5 C 0.7541(2) 0.3645(2) 0.6536(4) 0.074(2) Uani 1 1 d . . . . .
H5 H 0.7820 0.3504 0.6356 0.089 Uiso 1 1 calc R U . . .
C6 C 0.7488(2) 0.4151(2) 0.6544(4) 0.070(2) Uani 1 1 d . . . . .
C7 C 0.7069(2) 0.4366(2) 0.6810(4) 0.071(2) Uani 1 1 d . . . . .
C8 C 0.6705(2) 0.4079(2) 0.7075(4) 0.074(2) Uani 1 1 d . . . . .
H8 H 0.6426 0.4220 0.7254 0.088 Uiso 1 1 calc R U . . .
C9 C 0.6647(3) 0.5097(3) 0.7096(5) 0.098(3) Uani 1 1 d . . . . .
H9A H 0.6342 0.5003 0.6901 0.148 Uiso 1 1 d R U . . .
H9B H 0.6685 0.5447 0.7068 0.148 Uiso 1 1 d R U . . .
H9C H 0.6647 0.5000 0.7536 0.148 Uiso 1 1 d R U . . .
C10 C 0.8337(2) 0.4417(2) 0.6286(5) 0.074(2) Uani 1 1 d . . . . .
C11 C 0.8633(2) 0.4828(2) 0.6014(4) 0.067(2) Uani 1 1 d . . . . .
C12 C 0.9144(2) 0.4775(2) 0.6063(4) 0.066(2) Uani 1 1 d . . . . .
H12 H 0.9266 0.4497 0.6266 0.079 Uiso 1 1 calc R U . . .
C13 C 0.9474(2) 0.5111(2) 0.5830(4) 0.067(2) Uani 1 1 d . . . . .
C14 C 0.9285(2) 0.5524(2) 0.5514(4) 0.070(2) Uani 1 1 d . . . . .
C15 C 0.8783(2) 0.5590(3) 0.5466(5) 0.079(3) Uani 1 1 d . . . . .
H15 H 0.8663 0.5865 0.5254 0.095 Uiso 1 1 calc R U . . .
C16 C 0.8457(2) 0.5258(2) 0.5726(4) 0.070(2) Uani 1 1 d . . . . .
C17 C 0.7783(3) 0.5802(3) 0.5517(5) 0.097(3) Uani 1 1 d . . . . .
H17A H 0.7855 0.5862 0.5070 0.117 Uiso 1 1 calc R U . . .
H17B H 0.7941 0.6056 0.5770 0.117 Uiso 1 1 calc R U . . .
C18 C 0.7226(3) 0.5809(3) 0.5629(6) 0.112(3) Uani 1 1 d . U . . .
H18A H 0.7161 0.5682 0.6059 0.135 Uiso 0.5 1 calc R U P A 2
H18 H 0.7176 0.5654 0.6046 0.135 Uiso 0.5 1 calc R U P B 1
C19A C 0.7022(16) 0.6298(12) 0.5585(14) 0.116(7) Uani 0.5 1 d D U P C 2
H19A H 0.7191 0.6505 0.5893 0.140 Uiso 0.5 1 calc R U P C 2
H19B H 0.6680 0.6282 0.5713 0.140 Uiso 0.5 1 calc R U P C 2
C19 C 0.7088(14) 0.6447(12) 0.574(2) 0.175(13) Uani 0.5 1 d D U P C 1
H19C H 0.7380 0.6577 0.5949 0.210 Uiso 0.5 1 calc R U P C 1
H19D H 0.7089 0.6582 0.5316 0.210 Uiso 0.5 1 calc R U P C 1
C20A C 0.7046(10) 0.6545(10) 0.4952(13) 0.167(10) Uani 0.5 1 d D U P C 2
H20A H 0.6900 0.6865 0.4982 0.250 Uiso 0.5 1 calc R U P C 2
H20B H 0.7383 0.6576 0.4823 0.250 Uiso 0.5 1 calc R U P C 2
H20C H 0.6871 0.6352 0.4643 0.250 Uiso 0.5 1 calc R U P C 2
C20 C 0.6657(18) 0.6719(18) 0.608(2) 0.34(2) Uani 0.5 1 d D U P C 1
H20D H 0.6706 0.7067 0.6048 0.511 Uiso 0.5 1 calc R U P C 1
H20E H 0.6352 0.6631 0.5881 0.511 Uiso 0.5 1 calc R U P C 1
H20F H 0.6647 0.6626 0.6524 0.511 Uiso 0.5 1 calc R U P C 1
C21 C 0.6969(5) 0.5474(5) 0.5142(7) 0.155(4) Uani 1 1 d . U . . .
H21A H 0.6976 0.5632 0.4727 0.186 Uiso 1 1 calc R U . . .
H21B H 0.7150 0.5169 0.5109 0.186 Uiso 1 1 calc R U . . .
C22 C 0.6455(7) 0.5364(7) 0.5314(10) 0.214(6) Uani 1 1 d . U . . .
H22A H 0.6449 0.5222 0.5738 0.257 Uiso 1 1 calc R U . . .
H22B H 0.6272 0.5669 0.5328 0.257 Uiso 1 1 calc R U . . .
C23 C 0.6213(9) 0.5030(9) 0.4875(12) 0.295(9) Uani 1 1 d D U . . .
H23A H 0.6391 0.4723 0.4838 0.353 Uiso 1 1 d R U . . .
H23B H 0.6196 0.5185 0.4458 0.353 Uiso 1 1 d R U . . .
C24 C 0.5754(10) 0.4769(11) 0.5184(15) 0.409(15) Uani 1 1 d D U . . .
H24A H 0.5580 0.4536 0.4925 0.614 Uiso 1 1 d R U . . .
H24B H 0.5578 0.5075 0.5189 0.614 Uiso 1 1 d R U . . .
H24C H 0.5781 0.4646 0.5612 0.614 Uiso 1 1 d R U . . .
C25 C 0.9462(3) 0.6255(3) 0.4870(5) 0.090(3) Uani 1 1 d . . . . .
H25A H 0.9152 0.6181 0.4665 0.108 Uiso 1 1 calc R U . . .
H25B H 0.9704 0.6315 0.4539 0.108 Uiso 1 1 calc R U . . .
C26 C 0.9407(7) 0.6715(4) 0.5285(8) 0.159(5) Uani 1 1 d D U . . .
H26 H 0.9059 0.6691 0.5401 0.191 Uiso 0.46(15) 1 calc R U P D 1
H26A H 0.9726 0.6749 0.5497 0.191 Uiso 0.54(15) 1 calc R U P D 2
C27 C 0.9389(5) 0.7163(4) 0.4792(8) 0.179(6) Uani 1 1 d . U . . .
H27A H 0.9406 0.7466 0.5033 0.215 Uiso 1 1 calc R U . . .
H27B H 0.9681 0.7147 0.4527 0.215 Uiso 1 1 calc R U . . .
C28 C 0.8971(5) 0.7185(4) 0.4384(7) 0.152(5) Uani 1 1 d . U . . .
H28A H 0.8925 0.6875 0.4173 0.228 Uiso 1 1 d R U . . .
H28B H 0.9033 0.7436 0.4072 0.228 Uiso 1 1 d R U . . .
H28C H 0.8680 0.7266 0.4622 0.228 Uiso 1 1 d R U . . .
C32A C 0.8260(13) 0.729(2) 0.638(3) 0.38(3) Uani 0.5 1 d D U P E 2
H32A H 0.8000 0.7334 0.6681 0.573 Uiso 0.5 1 calc R U P E 2
H32B H 0.8276 0.7563 0.6096 0.573 Uiso 0.5 1 calc R U P E 2
H32C H 0.8197 0.6994 0.6135 0.573 Uiso 0.5 1 calc R U P E 2
C29A C 0.9057(12) 0.6751(14) 0.5796(11) 0.216(9) Uani 0.5 1 d D U P E 2
H29A H 0.9066 0.6449 0.6042 0.259 Uiso 0.5 1 calc R U P E 2
H29B H 0.8731 0.6781 0.5614 0.259 Uiso 0.5 1 calc R U P E 2
C30A C 0.9139(12) 0.7158(16) 0.622(2) 0.228(10) Uani 0.5 1 d D U P E 2
H30C H 0.9162 0.7455 0.5967 0.274 Uiso 0.5 1 calc R U P E 2
H30D H 0.9454 0.7111 0.6430 0.274 Uiso 0.5 1 calc R U P E 2
C31A C 0.8748(17) 0.7233(17) 0.6732(15) 0.276(14) Uani 0.5 1 d D U P E 2
H31C H 0.8818 0.7526 0.6979 0.331 Uiso 0.5 1 calc R U P E 2
H31D H 0.8738 0.6953 0.7019 0.331 Uiso 0.5 1 calc R U P E 2
C29 C 0.9640(11) 0.6713(12) 0.5942(10) 0.196(8) Uani 0.5 1 d D U P E 1
H29C H 0.9994 0.6746 0.5906 0.235 Uiso 0.5 1 calc R U P E 1
H29D H 0.9567 0.6408 0.6162 0.235 Uiso 0.5 1 calc R U P E 1
C30 C 0.9422(15) 0.7153(11) 0.6310(18) 0.232(10) Uani 0.5 1 d D U P E 1
H30A H 0.9671 0.7404 0.6368 0.278 Uiso 0.5 1 calc R U P E 1
H30B H 0.9152 0.7295 0.6069 0.278 Uiso 0.5 1 calc R U P E 1
C31 C 0.9237(16) 0.6974(16) 0.6960(12) 0.268(12) Uani 0.5 1 d D U P E 1
H31A H 0.9502 0.6989 0.7269 0.322 Uiso 0.5 1 calc R U P E 1
H31B H 0.8975 0.7187 0.7108 0.322 Uiso 0.5 1 calc R U P E 1
C32 C 0.905(2) 0.6455(18) 0.691(2) 0.43(3) Uani 0.5 1 d D U P E 1
H32D H 0.8938 0.6348 0.7322 0.639 Uiso 0.5 1 calc R U P E 1
H32E H 0.8786 0.6442 0.6610 0.639 Uiso 0.5 1 calc R U P E 1
H32F H 0.9313 0.6245 0.6770 0.639 Uiso 0.5 1 calc R U P E 1
C33 C 0.7829(8) 0.7711(7) 0.5430(10) 0.236(10) Uani 1 1 d D . . . .
C34 C 0.6511(9) 0.8243(7) 0.4786(9) 0.316(13) Uani 1 1 d D U . . .
H34 H 0.6863 0.8268 0.4690 0.380 Uiso 1 1 calc R U . . .
Cl3 Cl 0.6451(5) 0.8183(5) 0.5641(8) 0.537(8) Uani 1 1 d D U . . .
Cl2 Cl 0.6221(5) 0.8787(5) 0.4475(7) 0.501(7) Uani 1 1 d D U . . .
Cl1 Cl 0.6273(6) 0.7747(6) 0.4327(8) 0.579(9) Uani 1 1 d D U . . .

loop_
_atom_site_aniso_label
_atom_site_aniso_U_11
_atom_site_aniso_U_22
_atom_site_aniso_U_33
_atom_site_aniso_U_23
_atom_site_aniso_U_13
_atom_site_aniso_U_12
O1 0.041(2) 0.061(3) 0.158(6) 0.041(3) -0.001(3) -0.001(2)
O2 0.039(2) 0.054(3) 0.149(5) 0.024(3) 0.007(3) 0.005(2)
O3 0.043(3) 0.053(3) 0.164(6) 0.029(3) 0.015(3) 0.005(2)
O4 0.059(3) 0.044(3) 0.151(6) 0.005(3) 0.019(3) 0.012(2)
O5 0.047(3) 0.047(3) 0.148(5) 0.001(3) 0.024(3) -0.002(2)
O6 0.057(3) 0.043(3) 0.155(6) 0.010(3) 0.033(3) 0.005(2)
O7 0.184(9) 0.099(6) 0.178(9) -0.017(6) -0.002(7) 0.002(6)
N1 0.035(3) 0.047(3) 0.148(7) 0.014(3) 0.013(3) 0.001(2)
N2 0.046(3) 0.038(3) 0.130(6) 0.003(3) 0.016(3) 0.001(2)
C1 0.052(4) 0.031(3) 0.126(7) 0.003(4) 0.003(4) 0.003(3)
C2 0.053(4) 0.060(4) 0.159(9) -0.004(5) 0.034(5) 0.000(3)
C3 0.041(3) 0.058(4) 0.119(7) 0.003(4) 0.013(4) -0.002(3)
C4 0.043(3) 0.044(3) 0.122(7) -0.001(4) 0.008(4) 0.006(3)
C5 0.046(4) 0.050(4) 0.128(7) 0.003(4) 0.013(4) 0.005(3)
C6 0.040(3) 0.048(4) 0.123(7) 0.007(4) 0.009(4) 0.004(3)
C7 0.048(4) 0.044(4) 0.122(7) 0.003(4) 0.005(4) 0.012(3)
C8 0.044(4) 0.048(4) 0.129(8) 0.005(4) 0.012(4) 0.008(3)
C9 0.074(5) 0.050(4) 0.171(10) 0.002(5) 0.022(6) 0.016(4)
C10 0.043(4) 0.045(4) 0.134(8) 0.009(4) 0.013(4) -0.003(3)
C11 0.037(3) 0.051(4) 0.113(7) 0.007(4) 0.008(4) -0.004(3)
C12 0.042(3) 0.047(4) 0.110(7) 0.006(4) 0.000(4) -0.001(3)
C13 0.034(3) 0.050(4) 0.117(7) 0.009(4) -0.001(4) -0.001(3)
C14 0.041(3) 0.050(4) 0.117(7) 0.011(4) 0.005(4) -0.003(3)
C15 0.038(3) 0.053(4) 0.146(8) 0.021(4) -0.001(4) 0.001(3)
C16 0.036(3) 0.054(4) 0.121(7) 0.006(4) 0.003(4) 0.004(3)
C17 0.055(4) 0.066(5) 0.171(10) 0.033(6) 0.012(5) 0.014(4)
C18 0.056(5) 0.080(6) 0.201(11) 0.022(6) 0.019(6) 0.018(4)
C19A 0.098(11) 0.100(8) 0.151(10) 0.016(7) 0.010(8) 0.024(8)
C19 0.068(14) 0.15(2) 0.30(3) 0.12(2) 0.054(18) 0.050(16)
C20A 0.152(16) 0.174(15) 0.175(15) 0.048(12) 0.031(14) 0.044(14)
C20 0.35(5) 0.39(5) 0.28(4) 0.04(4) 0.06(4) -0.01(4)
C21 0.137(7) 0.138(7) 0.190(9) -0.010(6) 0.012(7) 0.040(6)
C22 0.184(8) 0.226(10) 0.233(10) -0.005(8) 0.014(8) 0.006(8)
C23 0.266(11) 0.305(12) 0.312(12) -0.030(9) -0.011(9) -0.049(8)
C24 0.359(18) 0.41(2) 0.46(2) -0.019(17) 0.032(15) -0.151(15)
C25 0.050(4) 0.063(5) 0.157(9) 0.037(5) -0.006(5) -0.002(3)
C26 0.183(11) 0.056(5) 0.238(12) 0.010(7) -0.059(9) 0.036(7)
C27 0.184(12) 0.068(6) 0.286(15) 0.030(8) -0.109(10) -0.005(7)
C28 0.152(11) 0.070(6) 0.235(15) -0.012(7) -0.079(10) 0.009(7)
C32A 0.24(2) 0.52(6) 0.39(6) -0.15(6) -0.01(3) 0.03(5)
C29A 0.218(12) 0.197(12) 0.232(11) -0.015(8) -0.032(8) -0.001(9)
C30A 0.226(19) 0.211(17) 0.247(18) -0.034(14) -0.035(15) 0.001(17)
C31A 0.27(3) 0.29(3) 0.28(2) -0.06(2) 0.00(2) 0.00(3)
C29 0.203(19) 0.151(16) 0.234(14) -0.008(15) -0.059(12) 0.006(15)
C30 0.235(13) 0.222(12) 0.237(12) -0.025(8) -0.001(9) 0.003(9)
C31 0.274(14) 0.268(14) 0.262(13) 0.002(9) 0.003(9) -0.005(9)
C32 0.54(7) 0.38(4) 0.36(6) 0.02(3) 0.03(5) -0.20(5)
C33 0.25(2) 0.174(17) 0.28(3) 0.055(17) 0.07(2) 0.002(15)
C34 0.328(16) 0.313(16) 0.308(16) -0.008(10) 0.026(10) -0.041(10)
Cl3 0.538(9) 0.537(9) 0.538(9) 0.000(2) -0.001(2) -0.003(2)
Cl2 0.501(8) 0.503(8) 0.500(8) 0.001(2) 0.001(2) 0.001(2)
Cl1 0.580(9) 0.579(9) 0.578(9) -0.002(2) 0.002(2) -0.003(2)

loop_
_atom_type_symbol
_atom_type_description
_atom_type_scat_dispersion_real
_atom_type_scat_dispersion_imag
_atom_type_scat_source
C C 0.0181 0.0091 'International Tables Vol C Tables 4.2.6.8 and 6.1.1.4'
H H 0.0000 0.0000 'International Tables Vol C Tables 4.2.6.8 and 6.1.1.4'
N N 0.0311 0.0180 'International Tables Vol C Tables 4.2.6.8 and 6.1.1.4'
O O 0.0492 0.0322 'International Tables Vol C Tables 4.2.6.8 and 6.1.1.4'
Cl Cl 0.3639 0.7018 'International Tables Vol C Tables 4.2.6.8 and 6.1.1.4'

loop_
_geom_angle_atom_site_label_1
_geom_angle_atom_site_label_2
_geom_angle_atom_site_label_3
_geom_angle
_geom_angle_site_symmetry_3
C14 O1 C25 122.0(5) .
C16 O2 C17 118.1(5) .
C7 O4 C9 117.2(6) .
C3 O5 C2 117.2(5) .
C10 N1 C6 126.9(6) .
C10 N1 H1 116.6 .
C6 N1 H1 116.6 .
C1 N2 C4 129.9(6) .
C1 N2 H2 115.0 .
C4 N2 H2 115.0 .
O6 C1 N2 123.4(6) .
O6 C1 C13 120.9(6) 12_757
N2 C1 C13 115.7(6) 12_757
O5 C2 H2A 108.2 .
O5 C2 H2B 110.2 .
H2A C2 H2B 109.5 .
O5 C2 H2C 110.0 .
H2A C2 H2C 109.5 .
H2B C2 H2C 109.5 .
O5 C3 C8 123.4(6) .
O5 C3 C4 114.0(6) .
C8 C3 C4 122.6(7) .
C5 C4 C3 118.3(6) .
C5 C4 N2 125.7(6) .
C3 C4 N2 115.9(6) .
C6 C5 C4 120.0(6) .
C6 C5 H5 120.0 .
C4 C5 H5 120.0 .
C5 C6 C7 120.4(6) .
C5 C6 N1 123.2(6) .
C7 C6 N1 116.5(6) .
O4 C7 C8 123.7(6) .
O4 C7 C6 115.6(6) .
C8 C7 C6 120.7(6) .
C7 C8 C3 118.0(6) .
C7 C8 H8 121.0 .
C3 C8 H8 121.0 .
O4 C9 H9A 110.7 .
O4 C9 H9B 109.5 .
H9A C9 H9B 109.5 .
O4 C9 H9C 108.2 .
H9A C9 H9C 109.5 .
H9B C9 H9C 109.5 .
O3 C10 N1 122.0(6) .
O3 C10 C11 121.4(6) .
N1 C10 C11 116.5(6) .
C16 C11 C12 117.2(6) .
C16 C11 C10 127.4(6) .
C12 C11 C10 115.5(6) .
C13 C12 C11 123.7(6) .
C13 C12 H12 118.2 .
C11 C12 H12 118.2 .
C12 C13 C14 117.5(6) .
C12 C13 C1 116.3(6) 15_666
C14 C13 C1 126.2(6) 15_666
O1 C14 C15 122.7(6) .
O1 C14 C13 117.2(6) .
C15 C14 C13 120.1(6) .
C16 C15 C14 121.5(7) .
C16 C15 H15 119.2 .
C14 C15 H15 119.2 .
O2 C16 C15 122.1(6) .
O2 C16 C11 118.1(6) .
C15 C16 C11 119.8(6) .
O2 C17 C18 107.7(6) .
O2 C17 H17A 110.2 .
C18 C17 H17A 110.2 .
O2 C17 H17B 110.2 .
C18 C17 H17B 110.2 .
H17A C17 H17B 108.5 .
C19A C18 C17 112.5(18) .
C19A C18 C21 109.2(18) .
C17 C18 C21 110.0(10) .
C17 C18 C19 103.9(13) .
C21 C18 C19 124.6(17) .
C19A C18 H18A 108.4 .
C17 C18 H18A 108.4 .
C21 C18 H18A 108.4 .
C17 C18 H18 105.7 .
C21 C18 H18 105.7 .
C19 C18 H18 105.7 .
C18 C19A C20A 117(2) .
C18 C19A H19A 108.0 .
C20A C19A H19A 108.0 .
C18 C19A H19B 108.0 .
C20A C19A H19B 108.0 .
H19A C19A H19B 107.3 .
C20 C19 C18 133(3) .
C20 C19 H19C 104.0 .
C18 C19 H19C 104.0 .
C20 C19 H19D 104.0 .
C18 C19 H19D 104.0 .
H19C C19 H19D 105.5 .
C19A C20A H20A 109.5 .
C19A C20A H20B 109.5 .
H20A C20A H20B 109.5 .
C19A C20A H20C 109.5 .
H20A C20A H20C 109.5 .
H20B C20A H20C 109.5 .
C19 C20 H20D 109.5 .
C19 C20 H20E 109.5 .
H20D C20 H20E 109.5 .
C19 C20 H20F 109.5 .
H20D C20 H20F 109.5 .
H20E C20 H20F 109.5 .
C22 C21 C18 113.0(13) .
C22 C21 H21A 109.0 .
C18 C21 H21A 109.0 .
C22 C21 H21B 109.0 .
C18 C21 H21B 109.0 .
H21A C21 H21B 107.8 .
C23 C22 C21 113.9(18) .
C23 C22 H22A 108.8 .
C21 C22 H22A 108.8 .
C23 C22 H22B 108.8 .
C21 C22 H22B 108.8 .
H22A C22 H22B 107.7 .
C22 C23 C24 112(2) .
C22 C23 H23A 111.3 .
C24 C23 H23A 92.3 .
C22 C23 H23B 108.6 .
C24 C23 H23B 121.8 .
H23A C23 H23B 109.1 .
C23 C24 H24A 117.1 .
C23 C24 H24B 90.6 .
H24A C24 H24B 109.5 .
C23 C24 H24C 118.7 .
H24A C24 H24C 109.5 .
H24B C24 H24C 109.5 .
O1 C25 C26 110.1(9) .
O1 C25 H25A 109.6 .
C26 C25 H25A 109.6 .
O1 C25 H25B 109.6 .
C26 C25 H25B 109.6 .
H25A C25 H25B 108.2 .
C29A C26 C25 123.0(18) .
C29 C26 C25 118.1(14) .
C29A C26 C27 114.2(19) .
C29 C26 C27 127.0(17) .
C25 C26 C27 105.0(12) .
C29 C26 H26 100.5 .
C25 C26 H26 100.5 .
C27 C26 H26 100.5 .
C29A C26 H26A 104.2 .
C25 C26 H26A 104.2 .
C27 C26 H26A 104.2 .
C28 C27 C26 116.3(12) .
C28 C27 H27A 108.2 .
C26 C27 H27A 108.2 .
C28 C27 H27B 108.2 .
C26 C27 H27B 108.2 .
H27A C27 H27B 107.4 .
C27 C28 H28A 110.1 .
C27 C28 H28B 107.3 .
H28A C28 H28B 109.5 .
C27 C28 H28C 111.0 .
H28A C28 H28C 109.5 .
H28B C28 H28C 109.5 .
C31A C32A H32A 109.5 .
C31A C32A H32B 109.5 .
H32A C32A H32B 109.5 .
C31A C32A H32C 109.5 .
H32A C32A H32C 109.5 .
H32B C32A H32C 109.5 .
C26 C29A C30A 114(3) .
C26 C29A H29A 108.7 .
C30A C29A H29A 108.7 .
C26 C29A H29B 108.7 .
C30A C29A H29B 108.7 .
H29A C29A H29B 107.6 .
C29A C30A C31A 115(3) .
C29A C30A H30C 108.4 .
C31A C30A H30C 108.4 .
C29A C30A H30D 108.4 .
C31A C30A H30D 108.4 .
H30C C30A H30D 107.5 .
C30A C31A C32A 106.2(17) .
C30A C31A H31C 110.5 .
C32A C31A H31C 110.5 .
C30A C31A H31D 110.5 .
C32A C31A H31D 110.5 .
H31C C31A H31D 108.7 .
C26 C29 C30 107(3) .
C26 C29 H29C 110.4 .
C30 C29 H29C 110.4 .
C26 C29 H29D 110.4 .
C30 C29 H29D 110.4 .
H29C C29 H29D 108.6 .
C31 C30 C29 108.9(14) .
C31 C30 H30A 109.9 .
C29 C30 H30A 109.9 .
C31 C30 H30B 109.9 .
C29 C30 H30B 109.9 .
H30A C30 H30B 108.3 .
C32 C31 C30 110.4(14) .
C32 C31 H31A 109.6 .
C30 C31 H31A 109.6 .
C32 C31 H31B 109.6 .
C30 C31 H31B 109.6 .
H31A C31 H31B 108.1 .
C31 C32 H32D 109.5 .
C31 C32 H32E 109.5 .
H32D C32 H32E 109.5 .
C31 C32 H32F 109.5 .
H32D C32 H32F 109.5 .
H32E C32 H32F 109.5 .
Cl1 C34 Cl2 105.6(12) .
Cl1 C34 Cl3 115.7(13) .
Cl2 C34 Cl3 113.2(13) .
Cl1 C34 H34 107.3 .
Cl2 C34 H34 107.3 .
Cl3 C34 H34 107.3 .

loop_
_geom_bond_atom_site_label_1
_geom_bond_atom_site_label_2
_geom_bond_distance
_geom_bond_site_symmetry_2
O1 C14 1.359(8) .
O1 C25 1.446(8) .
O2 C16 1.366(7) .
O2 C17 1.431(8) .
O3 C10 1.214(8) .
O4 C7 1.354(8) .
O4 C9 1.429(9) .
O5 C3 1.382(8) .
O5 C2 1.442(8) .
O6 C1 1.219(8) .
O7 C33 1.408(14) .
N1 C10 1.361(8) .
N1 C6 1.413(8) .
N1 H1 0.8600 .
N2 C1 1.347(8) .
N2 C4 1.400(8) .
N2 H2 0.8600 .
C1 C13 1.517(8) 12_757
C2 H2A 0.9600 .
C2 H2B 0.9600 .
C2 H2C 0.9603 .
C3 C8 1.387(9) .
C3 C4 1.394(9) .
C4 C5 1.390(9) .
C5 C6 1.386(9) .
C5 H5 0.9300 .
C6 C7 1.396(9) .
C7 C8 1.380(9) .
C8 H8 0.9300 .
C9 H9A 0.9600 .
C9 H9B 0.9599 .
C9 H9C 0.9600 .
C10 C11 1.491(9) .
C11 C16 1.401(9) .
C11 C12 1.404(8) .
C12 C13 1.371(9) .
C12 H12 0.9300 .
C13 C14 1.402(9) .
C13 C1 1.517(8) 15_666
C14 C15 1.382(9) .
C15 C16 1.379(9) .
C15 H15 0.9300 .
C17 C18 1.533(10) .
C17 H17A 0.9700 .
C17 H17B 0.9700 .
C18 C19A 1.45(3) .
C18 C21 1.537(16) .
C18 C19 1.79(3) .
C18 H18A 0.9800 .
C18 H18 0.9800 .
C19A C20A 1.488(19) .
C19A H19A 0.9700 .
C19A H19B 0.9700 .
C19 C20 1.56(2) .
C19 H19C 0.9700 .
C19 H19D 0.9700 .
C20A H20A 0.9600 .
C20A H20B 0.9600 .
C20A H20C 0.9600 .
C20 H20D 0.9600 .
C20 H20E 0.9600 .
C20 H20F 0.9600 .
C21 C22 1.475(18) .
C21 H21A 0.9700 .
C21 H21B 0.9700 .
C22 C23 1.45(2) .
C22 H22A 0.9700 .
C22 H22B 0.9700 .
C23 C24 1.577(17) .
C23 H23A 0.9694 .
C23 H23B 0.9690 .
C24 H24A 0.9590 .
C24 H24B 0.9591 .
C24 H24C 0.9604 .
C25 C26 1.532(15) .
C25 H25A 0.9700 .
C25 H25B 0.9700 .
C26 C29A 1.435(13) .
C26 C29 1.514(17) .
C26 C27 1.598(16) .
C26 H26 0.9800 .
C26 H26A 0.9800 .
C27 C28 1.425(14) .
C27 H27A 0.9700 .
C27 H27B 0.9700 .
C28 H28A 0.9603 .
C28 H28B 0.9604 .
C28 H28C 0.9602 .
C32A C31A 1.528(19) .
C32A H32A 0.9600 .
C32A H32B 0.9600 .
C32A H32C 0.9600 .
C29A C30A 1.44(4) .
C29A H29A 0.9700 .
C29A H29B 0.9700 .
C30A C31A 1.523(19) .
C30A H30C 0.9700 .
C30A H30D 0.9700 .
C31A H31C 0.9700 .
C31A H31D 0.9700 .
C29 C30 1.544(19) .
C29 H29C 0.9700 .
C29 H29D 0.9700 .
C30 C31 1.532(18) .
C30 H30A 0.9700 .
C30 H30B 0.9700 .
C31 C32 1.504(19) .
C31 H31A 0.9700 .
C31 H31B 0.9700 .
C32 H32D 0.9600 .
C32 H32E 0.9600 .
C32 H32F 0.9600 .
C34 Cl1 1.778(10) .
C34 Cl2 1.799(10) .
C34 Cl3 1.806(9) .
C34 H34 0.9800 .
